data_4079750
loop_
_publ_author_name
'Kashiwame, Yohei'
'Kuwata, Shigeki'
'Ikariya, Takao'

_publ_section_title
;
 Catalytic Intramolecular Hydroamination with a Bifunctional Iridium
 Pyrazolato Complex: Substrate Scope and Mechanistic Elucidation
;
_journal_issue 23
_journal_name_full Organometallics
_journal_page_first 8444
_journal_paper_doi 10.1021/om301063n
_journal_volume 31
_journal_year 2012
_chemical_formula_moiety 'C32 H34 Ir N3, H O0.50 '
_chemical_formula_sum 'C32 H35 Ir N3 O0.5'
_chemical_formula_weight 661.87
_space_group_IT_number 15
_symmetry_cell_setting monoclinic
_symmetry_Int_Tables_number 15
_symmetry_space_group_name_Hall '-C 2yc'
_symmetry_space_group_name_H-M 'C 1 2/c 1'
_cell_angle_alpha 90.0000
_cell_angle_beta 99.203(7)
_cell_angle_gamma 90.0000
_cell_formula_units_Z 8
_cell_length_a 23.246(11)
_cell_length_b 11.251(5)
_cell_length_c 21.322(9)
_cell_measurement_reflns_used 9327
_cell_measurement_temperature 93.1
_cell_measurement_theta_max 27.5
_cell_measurement_theta_min 3.2
_cell_volume 5505(4)
_computing_cell_refinement CrystalClear
_computing_data_collection CrystalClear
_computing_data_reduction CrystalStructure
_computing_publication_material 'CrystalStructure 3.8'
_computing_structure_refinement CRYSTALS
_computing_structure_solution SIR92
_diffrn_ambient_temperature 93.1
_diffrn_detector_area_resol_mean 7.31
_diffrn_measured_fraction_theta_full 0.985
_diffrn_measured_fraction_theta_max 0.985
_diffrn_measurement_device_type 'Rigaku Saturn'
_diffrn_measurement_method \w
_diffrn_radiation_type 'Mo K\a'
_diffrn_radiation_wavelength 0.71070
_diffrn_reflns_av_R_equivalents 0.052
_diffrn_reflns_limit_h_max 30
_diffrn_reflns_limit_h_min -30
_diffrn_reflns_limit_k_max 12
_diffrn_reflns_limit_k_min -14
_diffrn_reflns_limit_l_max 27
_diffrn_reflns_limit_l_min -24
_diffrn_reflns_number 21211
_diffrn_reflns_theta_full 27.50
_diffrn_reflns_theta_max 27.48
_exptl_absorpt_coefficient_mu 4.891
_exptl_absorpt_correction_T_max 0.376
_exptl_absorpt_correction_T_min 0.282
_exptl_absorpt_correction_type multi-scan
_exptl_absorpt_process_details 'Jacobson, R. (1998) Private communication'
_exptl_crystal_colour yellow
_exptl_crystal_density_diffrn 1.597
_exptl_crystal_density_method 'not measured'
_exptl_crystal_description block
_exptl_crystal_F_000 2632.00
_exptl_crystal_size_max 0.30
_exptl_crystal_size_mid 0.30
_exptl_crystal_size_min 0.20
_refine_diff_density_max 4.42
_refine_diff_density_min -1.93
_refine_ls_extinction_method none
_refine_ls_goodness_of_fit_ref 1.010
_refine_ls_hydrogen_treatment refall
_refine_ls_number_parameters 318
_refine_ls_number_reflns 6237
_refine_ls_R_factor_gt 0.0369
_refine_ls_shift/su_max 0.0000
_refine_ls_structure_factor_coef Fsqd
_refine_ls_weighting_details 'w = 1/[0.0011Fo^2^ + 0.5500\s(Fo^2^)]/(4Fo^2^)'
_refine_ls_weighting_scheme calc
_refine_ls_wR_factor_ref 0.1139
_reflns_number_gt 4664
_reflns_number_total 6237
_reflns_threshold_expression F^2^>2.0\s(F^2^)
_cod_data_source_file om301063n_si_002.cif
_cod_data_source_block '__[Cp*Ir(NH2Bn)(C6H4PzPh)](9b)'
_cod_original_formula_sum 'C32 H35 Ir N3 O0.50 '
_cod_database_code 4079750

loop_
_symmetry_equiv_pos_site_id
_symmetry_equiv_pos_as_xyz
1 +X,+Y,+Z
2 -X,+Y,1/2-Z
3 -X,-Y,-Z
4 +X,-Y,1/2+Z
5 1/2+X,1/2+Y,+Z
6 1/2-X,1/2+Y,1/2-Z
7 1/2-X,1/2-Y,-Z
8 1/2+X,1/2-Y,1/2+Z

loop_
_atom_site_label
_atom_site_type_symbol
_atom_site_fract_x
_atom_site_fract_y
_atom_site_fract_z
_atom_site_U_iso_or_equiv
_atom_site_adp_type
_atom_site_occupancy
_atom_site_symmetry_multiplicity
_atom_site_calc_flag
_atom_site_refinement_flags
Ir(1) Ir 0.340970(10) 0.28628(2) 0.676460(10) 0.01442(6) Uani 1.00 1 d .
O(1) O 0.5000 0.2580(5) 0.7500 0.0221(15) Uani 1.00 2 d S
N(1) N 0.4489(2) 0.1943(4) 0.6227(2) 0.0151(11) Uani 1.00 1 d .
N(2) N 0.4039(2) 0.2712(4) 0.6191(2) 0.0143(11) Uani 1.00 1 d .
N(3) N 0.3999(2) 0.4144(4) 0.7242(2) 0.0188(12) Uani 1.00 1 d .
C(1) C 0.3015(2) 0.1127(5) 0.6590(2) 0.0194(11) Uiso 1.00 1 d .
C(2) C 0.3407(2) 0.1040(5) 0.7209(2) 0.0198(11) Uiso 1.00 1 d .
C(3) C 0.3218(2) 0.1871(5) 0.7614(2) 0.0198(12) Uiso 1.00 1 d .
C(4) C 0.2706(2) 0.2477(5) 0.7293(2) 0.0220(12) Uiso 1.00 1 d .
C(5) C 0.2574(2) 0.1975(5) 0.6658(2) 0.0206(12) Uiso 1.00 1 d .
C(6) C 0.3070(3) 0.0379(6) 0.6023(3) 0.0332(15) Uiso 1.00 1 d .
C(7) C 0.3935(2) 0.0232(6) 0.7337(2) 0.0280(14) Uiso 1.00 1 d .
C(8) C 0.3499(3) 0.2062(5) 0.8292(3) 0.0281(14) Uiso 1.00 1 d .
C(9) C 0.2323(3) 0.3292(6) 0.7599(3) 0.0335(15) Uiso 1.00 1 d .
C(10) C 0.2047(3) 0.2269(6) 0.6176(3) 0.0278(14) Uiso 1.00 1 d .
C(11) C 0.3191(2) 0.4222(5) 0.6122(2) 0.0203(14) Uani 1.00 1 d .
C(12) C 0.2763(2) 0.5087(5) 0.6138(2) 0.0247(15) Uani 1.00 1 d .
C(13) C 0.2676(2) 0.5997(5) 0.5667(3) 0.0293(16) Uani 1.00 1 d .
C(14) C 0.3011(3) 0.6039(5) 0.5189(3) 0.0332(18) Uani 1.00 1 d .
C(15) C 0.3444(2) 0.5183(5) 0.5159(2) 0.0245(15) Uani 1.00 1 d .
C(16) C 0.3537(2) 0.4303(5) 0.5633(2) 0.0177(13) Uani 1.00 1 d .
C(17) C 0.4004(2) 0.3417(5) 0.5682(2) 0.0180(13) Uani 1.00 1 d .
C(18) C 0.4457(2) 0.3096(5) 0.5350(2) 0.0159(13) Uani 1.00 1 d .
C(19) C 0.4737(2) 0.2162(4) 0.5710(2) 0.0171(13) Uani 1.00 1 d .
C(20) C 0.5234(2) 0.1437(5) 0.5584(2) 0.0181(13) Uani 1.00 1 d .
C(21) C 0.5638(2) 0.1877(5) 0.5218(3) 0.0238(15) Uani 1.00 1 d .
C(22) C 0.6086(2) 0.1155(6) 0.5082(2) 0.0232(15) Uani 1.00 1 d .
C(23) C 0.6150(2) 0.0005(6) 0.5303(2) 0.0261(16) Uani 1.00 1 d .
C(24) C 0.5760(2) -0.0439(5) 0.5679(2) 0.0210(14) Uani 1.00 1 d .
C(25) C 0.5301(2) 0.0272(5) 0.5814(2) 0.0192(14) Uani 1.00 1 d .
C(26) C 0.3790(2) 0.4945(5) 0.7703(3) 0.0268(16) Uani 1.00 1 d .
C(27) C 0.4269(2) 0.5745(5) 0.8036(2) 0.0224(15) Uani 1.00 1 d .
C(28) C 0.4299(2) 0.6929(5) 0.7865(2) 0.0240(15) Uani 1.00 1 d .
C(29) C 0.4740(3) 0.7654(5) 0.8168(3) 0.0285(17) Uani 1.00 1 d .
C(30) C 0.5168(3) 0.7192(6) 0.8645(3) 0.0271(16) Uani 1.00 1 d .
C(31) C 0.5140(3) 0.6001(6) 0.8802(3) 0.0316(17) Uani 1.00 1 d .
C(32) C 0.4695(3) 0.5282(5) 0.8515(3) 0.0298(17) Uani 1.00 1 d .
H(1) H 0.3404 -0.0116 0.6115 0.040 Uiso 1.00 1 c R
H(2) H 0.2732 -0.0100 0.5919 0.040 Uiso 1.00 1 c R
H(3) H 0.3109 0.0880 0.5673 0.040 Uiso 1.00 1 c R
H(4) H 0.4145 0.0386 0.7749 0.033 Uiso 1.00 1 c R
H(5) H 0.3811 -0.0573 0.7311 0.034 Uiso 1.00 1 c R
H(6) H 0.4180 0.0377 0.7028 0.034 Uiso 1.00 1 c R
H(7) H 0.3281 0.2632 0.8484 0.034 Uiso 1.00 1 c R
H(8) H 0.3506 0.1332 0.8518 0.034 Uiso 1.00 1 c R
H(9) H 0.3887 0.2342 0.8305 0.034 Uiso 1.00 1 c R
H(10) H 0.1986 0.3485 0.7302 0.040 Uiso 1.00 1 c R
H(11) H 0.2209 0.2911 0.7957 0.040 Uiso 1.00 1 c R
H(12) H 0.2532 0.3998 0.7732 0.040 Uiso 1.00 1 c R
H(13) H 0.2056 0.1814 0.5802 0.033 Uiso 1.00 1 c R
H(14) H 0.1705 0.2082 0.6347 0.034 Uiso 1.00 1 c R
H(15) H 0.2047 0.3091 0.6074 0.033 Uiso 1.00 1 c R
H(16) H 0.2530 0.5070 0.6465 0.029 Uiso 1.00 1 c R
H(17) H 0.2383 0.6580 0.5683 0.034 Uiso 1.00 1 c R
H(18) H 0.2947 0.6650 0.4878 0.037 Uiso 1.00 1 c R
H(19) H 0.3671 0.5204 0.4826 0.028 Uiso 1.00 1 c R
H(20) H 0.4552 0.3439 0.4973 0.019 Uiso 1.00 1 c R
H(21) H 0.5604 0.2670 0.5064 0.028 Uiso 1.00 1 c R
H(22) H 0.6355 0.1459 0.4831 0.028 Uiso 1.00 1 c R
H(23) H 0.6456 -0.0482 0.5201 0.030 Uiso 1.00 1 c R
H(24) H 0.5805 -0.1225 0.5842 0.025 Uiso 1.00 1 c R
H(25) H 0.5034 -0.0039 0.6065 0.023 Uiso 1.00 1 c R
H(26) H 0.4123 0.4630 0.6924 0.022 Uiso 1.00 1 c R
H(27) H 0.4324 0.3721 0.7462 0.022 Uiso 1.00 1 c R
H(28) H 0.3643 0.4477 0.8012 0.032 Uiso 1.00 1 c R
H(29) H 0.3486 0.5428 0.7486 0.032 Uiso 1.00 1 c R
H(30) H 0.4013 0.7248 0.7541 0.027 Uiso 1.00 1 c R
H(31) H 0.4754 0.8468 0.8053 0.033 Uiso 1.00 1 c R
H(32) H 0.5472 0.7684 0.8853 0.032 Uiso 1.00 1 c R
H(33) H 0.5433 0.5676 0.9118 0.036 Uiso 1.00 1 c R
H(34) H 0.4679 0.4472 0.8637 0.035 Uiso 1.00 1 c R
H(35) H 0.487(3) 0.225(6) 0.713(3) 0.03(2) Uiso 1.00 1 c .

loop_
_atom_site_aniso_label
_atom_site_aniso_U_11
_atom_site_aniso_U_22
_atom_site_aniso_U_33
_atom_site_aniso_U_12
_atom_site_aniso_U_13
_atom_site_aniso_U_23
Ir(1) 0.01219(13) 0.01312(12) 0.01764(13) 0.00160(9) 0.00142(8) 0.00134(8)
O(1) 0.015(3) 0.020(3) 0.027(3) 0.0000 -0.007(2) 0.0000
N(1) 0.015(2) 0.017(2) 0.013(2) 0.0032(18) -0.0006(17) -0.0012(17)
N(2) 0.013(2) 0.015(2) 0.013(2) 0.0005(18) -0.0012(17) 0.0005(17)
N(3) 0.020(2) 0.017(2) 0.019(2) 0.002(2) -0.0005(19) 0.0004(19)
C(11) 0.012(2) 0.012(2) 0.035(3) -0.002(2) -0.000(2) 0.001(2)
C(12) 0.022(3) 0.021(3) 0.030(3) 0.004(2) 0.001(2) 0.003(2)
C(13) 0.019(3) 0.017(3) 0.047(3) 0.008(2) -0.007(2) 0.009(2)
C(14) 0.028(3) 0.017(3) 0.046(4) -0.004(2) -0.017(3) 0.009(2)
C(15) 0.025(3) 0.022(3) 0.024(2) -0.004(2) -0.006(2) 0.005(2)
C(16) 0.018(2) 0.017(2) 0.016(2) -0.001(2) -0.003(2) 0.006(2)
C(17) 0.019(2) 0.017(2) 0.018(2) -0.002(2) 0.001(2) 0.004(2)
C(18) 0.018(2) 0.019(2) 0.011(2) -0.005(2) 0.005(2) 0.000(2)
C(19) 0.014(2) 0.014(2) 0.022(2) -0.006(2) 0.000(2) -0.002(2)
C(20) 0.020(2) 0.025(2) 0.009(2) -0.001(2) 0.001(2) -0.002(2)
C(21) 0.018(3) 0.025(3) 0.027(3) -0.003(2) 0.001(2) 0.001(2)
C(22) 0.017(2) 0.037(3) 0.016(2) -0.005(2) 0.005(2) -0.004(2)
C(23) 0.021(3) 0.033(3) 0.022(2) 0.004(2) -0.003(2) -0.006(2)
C(24) 0.025(3) 0.020(2) 0.017(2) 0.000(2) 0.003(2) -0.003(2)
C(25) 0.019(3) 0.019(2) 0.019(2) -0.004(2) 0.004(2) -0.006(2)
C(26) 0.023(3) 0.022(3) 0.037(3) 0.004(2) 0.006(2) -0.006(2)
C(27) 0.022(3) 0.022(3) 0.024(2) 0.001(2) 0.004(2) -0.007(2)
C(28) 0.022(3) 0.027(3) 0.020(2) 0.009(2) -0.006(2) -0.004(2)
C(29) 0.035(3) 0.017(3) 0.031(3) -0.004(2) -0.001(2) -0.003(2)
C(30) 0.024(3) 0.033(3) 0.024(3) 0.003(2) 0.004(2) -0.011(2)
C(31) 0.037(4) 0.031(3) 0.023(3) 0.011(3) -0.006(2) -0.007(2)
C(32) 0.037(4) 0.018(3) 0.033(3) 0.004(2) 0.002(2) 0.000(2)

loop_
_atom_type_symbol
_atom_type_description
_atom_type_scat_dispersion_real
_atom_type_scat_dispersion_imag
_atom_type_scat_source
C C 0.003 0.002
;
International Tables for Crystallography
(1992, Vol. C, Tables 4.2.6.8 and 6.1.1.4)
;
H H 0.000 0.000
;
International Tables for Crystallography
(1992, Vol. C, Table 6.1.1.4)
;
Ir Ir -1.444 7.990
;
International Tables for Crystallography
(1992, Vol. C, Tables 4.2.6.8 and 6.1.1.4)
;
N N 0.006 0.003
;
International Tables for Crystallography
(1992, Vol. C, Tables 4.2.6.8 and 6.1.1.4)
;
O O 0.011 0.006
;
International Tables for Crystallography
(1992, Vol. C, Tables 4.2.6.8 and 6.1.1.4)
;

loop_
_geom_angle_atom_site_label_1
_geom_angle_atom_site_label_2
_geom_angle_atom_site_label_3
_geom_angle
_geom_angle_publ_flag
_geom_angle_site_symmetry_3
N(2) Ir(1) N(3) 82.89(18) yes .
N(2) Ir(1) C(1) 98.3(2) yes .
N(2) Ir(1) C(2) 102.9(2) yes .
N(2) Ir(1) C(3) 134.0(2) yes .
N(2) Ir(1) C(4) 163.1(2) yes .
N(2) Ir(1) C(5) 127.7(2) yes .
N(2) Ir(1) C(11) 77.9(2) yes .
N(3) Ir(1) C(1) 156.12(19) yes .
N(3) Ir(1) C(2) 117.29(18) yes .
N(3) Ir(1) C(3) 98.47(19) yes .
N(3) Ir(1) C(4) 111.6(2) yes .
N(3) Ir(1) C(5) 149.3(2) yes .
N(3) Ir(1) C(11) 83.51(19) yes .
C(1) Ir(1) C(2) 39.04(19) yes .
C(1) Ir(1) C(3) 63.5(2) yes .
C(1) Ir(1) C(4) 64.9(2) yes .
C(1) Ir(1) C(5) 38.5(2) yes .
C(1) Ir(1) C(11) 120.2(2) yes .
C(2) Ir(1) C(3) 36.1(2) yes .
C(2) Ir(1) C(4) 63.2(2) yes .
C(2) Ir(1) C(5) 64.0(2) yes .
C(2) Ir(1) C(11) 159.2(2) yes .
C(3) Ir(1) C(4) 38.3(2) yes .
C(3) Ir(1) C(5) 64.0(2) yes .
C(3) Ir(1) C(11) 148.2(2) yes .
C(4) Ir(1) C(5) 39.1(2) yes .
C(4) Ir(1) C(11) 111.5(2) yes .
C(5) Ir(1) C(11) 98.7(2) yes .
N(2) N(1) C(19) 105.4(4) yes .
Ir(1) N(2) N(1) 129.5(3) yes .
Ir(1) N(2) C(17) 118.4(3) yes .
N(1) N(2) C(17) 112.0(4) yes .
Ir(1) N(3) C(26) 118.4(3) yes .
Ir(1) C(1) C(2) 73.9(3) yes .
Ir(1) C(1) C(5) 70.7(3) yes .
Ir(1) C(1) C(6) 123.9(4) yes .
C(2) C(1) C(5) 107.6(4) yes .
C(2) C(1) C(6) 124.3(5) yes .
C(5) C(1) C(6) 127.9(5) yes .
Ir(1) C(2) C(1) 67.0(3) yes .
Ir(1) C(2) C(3) 70.9(3) yes .
Ir(1) C(2) C(7) 124.2(4) yes .
C(1) C(2) C(3) 107.4(5) yes .
C(1) C(2) C(7) 124.3(5) yes .
C(3) C(2) C(7) 128.1(4) yes .
Ir(1) C(3) C(2) 73.0(3) yes .
Ir(1) C(3) C(4) 68.6(3) yes .
Ir(1) C(3) C(8) 126.6(4) yes .
C(2) C(3) C(4) 109.9(4) yes .
C(2) C(3) C(8) 124.1(5) yes .
C(4) C(3) C(8) 125.9(5) yes .
Ir(1) C(4) C(3) 73.1(3) yes .
Ir(1) C(4) C(5) 70.1(3) yes .
Ir(1) C(4) C(9) 130.7(4) yes .
C(3) C(4) C(5) 107.0(5) yes .
C(3) C(4) C(9) 125.7(5) yes .
C(5) C(4) C(9) 126.4(5) yes .
Ir(1) C(5) C(1) 70.8(3) yes .
Ir(1) C(5) C(4) 70.8(3) yes .
Ir(1) C(5) C(10) 126.1(4) yes .
C(1) C(5) C(4) 107.9(5) yes .
C(1) C(5) C(10) 126.7(5) yes .
C(4) C(5) C(10) 125.3(5) yes .
Ir(1) C(11) C(12) 127.1(4) yes .
Ir(1) C(11) C(16) 115.3(4) yes .
C(12) C(11) C(16) 117.6(5) yes .
C(11) C(12) C(13) 120.4(6) yes .
C(12) C(13) C(14) 120.7(6) yes .
C(13) C(14) C(15) 120.4(6) yes .
C(14) C(15) C(16) 118.7(6) yes .
C(11) C(16) C(15) 122.2(5) yes .
C(11) C(16) C(17) 113.9(4) yes .
C(15) C(16) C(17) 123.9(5) yes .
N(2) C(17) C(16) 114.3(5) yes .
N(2) C(17) C(18) 107.6(4) yes .
C(16) C(17) C(18) 138.1(5) yes .
C(17) C(18) C(19) 103.8(4) yes .
N(1) C(19) C(18) 111.3(5) yes .
N(1) C(19) C(20) 120.0(4) yes .
C(18) C(19) C(20) 128.7(5) yes .
C(19) C(20) C(21) 121.3(5) yes .
C(19) C(20) C(25) 120.1(5) yes .
C(21) C(20) C(25) 118.5(5) yes .
C(20) C(21) C(22) 120.1(5) yes .
C(21) C(22) C(23) 121.5(6) yes .
C(22) C(23) C(24) 119.2(6) yes .
C(23) C(24) C(25) 120.0(5) yes .
C(20) C(25) C(24) 120.6(5) yes .
N(3) C(26) C(27) 112.3(5) yes .
C(26) C(27) C(28) 120.7(5) yes .
C(26) C(27) C(32) 120.1(5) yes .
C(28) C(27) C(32) 119.2(5) yes .
C(27) C(28) C(29) 120.5(5) yes .
C(28) C(29) C(30) 120.3(6) yes .
C(29) C(30) C(31) 118.6(6) yes .
C(30) C(31) C(32) 121.4(6) yes .
C(27) C(32) C(31) 119.9(6) yes .
H(35) O(1) H(35) 130(7) no 2_656
Ir(1) N(3) H(26) 107.1 no .
Ir(1) N(3) H(27) 107.2 no .
C(26) N(3) H(26) 107.1 no .
C(26) N(3) H(27) 107.4 no .
H(26) N(3) H(27) 109.5 no .
C(1) C(6) H(1) 109.6 no .
C(1) C(6) H(2) 109.4 no .
C(1) C(6) H(3) 109.4 no .
H(1) C(6) H(2) 109.5 no .
H(1) C(6) H(3) 109.5 no .
H(2) C(6) H(3) 109.5 no .
C(2) C(7) H(4) 109.8 no .
C(2) C(7) H(5) 109.4 no .
C(2) C(7) H(6) 109.3 no .
H(4) C(7) H(5) 109.5 no .
H(4) C(7) H(6) 109.5 no .
H(5) C(7) H(6) 109.5 no .
C(3) C(8) H(7) 109.2 no .
C(3) C(8) H(8) 109.4 no .
C(3) C(8) H(9) 109.8 no .
H(7) C(8) H(8) 109.5 no .
H(7) C(8) H(9) 109.5 no .
H(8) C(8) H(9) 109.5 no .
C(4) C(9) H(10) 109.4 no .
C(4) C(9) H(11) 109.7 no .
C(4) C(9) H(12) 109.3 no .
H(10) C(9) H(11) 109.5 no .
H(10) C(9) H(12) 109.5 no .
H(11) C(9) H(12) 109.5 no .
C(5) C(10) H(13) 109.3 no .
C(5) C(10) H(14) 109.2 no .
C(5) C(10) H(15) 109.9 no .
H(13) C(10) H(14) 109.5 no .
H(13) C(10) H(15) 109.5 no .
H(14) C(10) H(15) 109.5 no .
C(11) C(12) H(16) 119.8 no .
C(13) C(12) H(16) 119.8 no .
C(12) C(13) H(17) 119.5 no .
C(14) C(13) H(17) 119.8 no .
C(13) C(14) H(18) 119.8 no .
C(15) C(14) H(18) 119.9 no .
C(14) C(15) H(19) 120.4 no .
C(16) C(15) H(19) 120.9 no .
C(17) C(18) H(20) 128.1 no .
C(19) C(18) H(20) 128.1 no .
C(20) C(21) H(21) 119.9 no .
C(22) C(21) H(21) 120.0 no .
C(21) C(22) H(22) 119.4 no .
C(23) C(22) H(22) 119.1 no .
C(22) C(23) H(23) 120.5 no .
C(24) C(23) H(23) 120.2 no .
C(23) C(24) H(24) 120.0 no .
C(25) C(24) H(24) 120.0 no .
C(20) C(25) H(25) 119.7 no .
C(24) C(25) H(25) 119.7 no .
N(3) C(26) H(28) 108.6 no .
N(3) C(26) H(29) 109.0 no .
C(27) C(26) H(28) 108.7 no .
C(27) C(26) H(29) 108.8 no .
H(28) C(26) H(29) 109.5 no .
C(27) C(28) H(30) 119.8 no .
C(29) C(28) H(30) 119.7 no .
C(28) C(29) H(31) 119.9 no .
C(30) C(29) H(31) 119.7 no .
C(29) C(30) H(32) 120.7 no .
C(31) C(30) H(32) 120.7 no .
C(30) C(31) H(33) 119.3 no .
C(32) C(31) H(33) 119.3 no .
C(27) C(32) H(34) 120.1 no .
C(31) C(32) H(34) 120.0 no .

loop_
_geom_bond_atom_site_label_1
_geom_bond_atom_site_label_2
_geom_bond_distance
_geom_bond_publ_flag
_geom_bond_site_symmetry_2
Ir(1) N(2) 2.059(5) yes .
Ir(1) N(3) 2.132(4) yes .
Ir(1) C(1) 2.165(5) yes .
Ir(1) C(2) 2.259(5) yes .
Ir(1) C(3) 2.232(6) yes .
Ir(1) C(4) 2.173(6) yes .
Ir(1) C(5) 2.163(6) yes .
Ir(1) C(11) 2.062(5) yes .
N(1) N(2) 1.350(6) yes .
N(1) C(19) 1.347(7) yes .
N(2) C(17) 1.336(7) yes .
N(3) C(26) 1.472(8) yes .
C(1) C(2) 1.481(7) yes .
C(1) C(5) 1.425(8) yes .
C(1) C(6) 1.496(9) yes .
C(2) C(3) 1.391(8) yes .
C(2) C(7) 1.518(9) yes .
C(3) C(4) 1.446(8) yes .
C(3) C(8) 1.505(8) yes .
C(4) C(5) 1.452(8) yes .
C(4) C(9) 1.498(10) yes .
C(5) C(10) 1.505(8) yes .
C(11) C(12) 1.395(8) yes .
C(11) C(16) 1.419(8) yes .
C(12) C(13) 1.426(9) yes .
C(13) C(14) 1.379(10) yes .
C(14) C(15) 1.402(9) yes .
C(15) C(16) 1.407(8) yes .
C(16) C(17) 1.465(8) yes .
C(17) C(18) 1.406(8) yes .
C(18) C(19) 1.399(7) yes .
C(19) C(20) 1.474(8) yes .
C(20) C(21) 1.403(9) yes .
C(20) C(25) 1.400(8) yes .
C(21) C(22) 1.387(9) yes .
C(22) C(23) 1.377(9) yes .
C(23) C(24) 1.396(9) yes .
C(24) C(25) 1.398(8) yes .
C(26) C(27) 1.517(8) yes .
C(27) C(28) 1.386(9) yes .
C(27) C(32) 1.404(8) yes .
C(28) C(29) 1.387(9) yes .
C(29) C(30) 1.403(9) yes .
C(30) C(31) 1.385(9) yes .
C(31) C(32) 1.378(9) yes .
O(1) H(35) 0.88(6) no .
O(1) H(35) 0.88(6) no 2_656
N(3) H(26) 0.950 no .
N(3) H(27) 0.950 no .
C(6) H(1) 0.950 no .
C(6) H(2) 0.950 no .
C(6) H(3) 0.950 no .
C(7) H(4) 0.950 no .
C(7) H(5) 0.950 no .
C(7) H(6) 0.950 no .
C(8) H(7) 0.950 no .
C(8) H(8) 0.950 no .
C(8) H(9) 0.950 no .
C(9) H(10) 0.950 no .
C(9) H(11) 0.950 no .
C(9) H(12) 0.950 no .
C(10) H(13) 0.950 no .
C(10) H(14) 0.950 no .
C(10) H(15) 0.950 no .
C(12) H(16) 0.950 no .
C(13) H(17) 0.950 no .
C(14) H(18) 0.950 no .
C(15) H(19) 0.950 no .
C(18) H(20) 0.950 no .
C(21) H(21) 0.950 no .
C(22) H(22) 0.950 no .
C(23) H(23) 0.950 no .
C(24) H(24) 0.950 no .
C(25) H(25) 0.950 no .
C(26) H(28) 0.950 no .
C(26) H(29) 0.950 no .
C(28) H(30) 0.950 no .
C(29) H(31) 0.950 no .
C(30) H(32) 0.950 no .
C(31) H(33) 0.950 no .
C(32) H(34) 0.950 no .

loop_
_geom_contact_atom_site_label_1
_geom_contact_atom_site_label_2
_geom_contact_distance
_geom_contact_site_symmetry_2
O(1) N(1) 2.874(4) .
O(1) N(1) 2.874(4) 2_656
O(1) N(2) 3.288(4) .
O(1) N(2) 3.288(4) 2_656
O(1) N(3) 2.899(6) .
O(1) N(3) 2.899(6) 2_656
O(1) C(7) 3.598(8) .
O(1) C(7) 3.598(8) 2_656
N(1) O(1) 2.874(4) .
N(2) O(1) 3.288(4) .
N(3) O(1) 2.899(6) .
C(2) C(9) 3.582(9) 6_546
C(7) O(1) 3.598(8) .
C(8) C(20) 3.557(8) 2_656
C(8) C(21) 3.480(8) 2_656
C(8) C(22) 3.594(8) 2_656
C(9) C(2) 3.582(9) 6_556
C(17) C(31) 3.594(9) 2_656
C(19) C(24) 3.575(7) 3_656
C(20) C(8) 3.557(8) 2_656
C(20) C(24) 3.444(7) 3_656
C(20) C(25) 3.596(7) 3_656
C(21) C(8) 3.480(8) 2_656
C(21) C(30) 3.517(8) 4_564
C(22) C(8) 3.594(8) 2_656
C(24) C(19) 3.575(7) 3_656
C(24) C(20) 3.444(7) 3_656
C(24) C(29) 3.593(9) 2_646
C(25) C(20) 3.596(7) 3_656
C(25) C(25) 3.580(7) 3_656
C(28) C(29) 3.477(10) 2_656
C(29) C(24) 3.593(9) 2_666
C(29) C(28) 3.477(10) 2_656
C(29) C(29) 3.268(10) 2_656
C(30) C(21) 3.517(8) 4_565
C(31) C(17) 3.594(9) 2_656
Ir(1) H(35) 3.43(7) .
O(1) H(4) 3.265 .
O(1) H(4) 3.265 2_656
O(1) H(6) 3.189 .
O(1) H(6) 3.189 2_656
O(1) H(9) 3.337 .
O(1) H(9) 3.337 2_656
O(1) H(26) 3.192 .
O(1) H(26) 3.192 2_656
O(1) H(27) 2.021 .
O(1) H(27) 2.021 2_656
O(1) H(34) 3.399 .
O(1) H(34) 3.399 2_656
N(1) H(34) 3.428 2_656
N(1) H(35) 2.02(6) .
N(1) H(35) 3.59(6) 2_656
N(2) H(34) 3.549 2_656
N(2) H(35) 2.61(7) .
N(3) H(35) 2.98(7) .
N(3) H(35) 3.48(7) 2_656
C(1) H(12) 3.167 6_546
C(2) H(10) 3.239 6_546
C(2) H(12) 3.185 6_546
C(3) H(16) 3.474 6_546
C(6) H(12) 3.552 6_546
C(6) H(22) 3.186 3_656
C(6) H(23) 2.992 3_656
C(7) H(10) 3.095 6_546
C(7) H(30) 3.387 1_545
C(7) H(31) 2.994 1_545
C(7) H(35) 3.22(8) .
C(8) H(16) 3.378 6_546
C(8) H(17) 3.272 6_546
C(9) H(5) 2.964 6_556
C(9) H(30) 3.288 6_546
C(10) H(23) 3.420 5_455
C(10) H(24) 3.325 5_455
C(12) H(8) 3.450 6_556
C(12) H(23) 3.419 5_455
C(13) H(2) 3.512 7_556
C(13) H(7) 3.592 6_556
C(13) H(8) 3.499 6_556
C(13) H(18) 3.149 7_566
C(13) H(22) 3.336 5_455
C(13) H(23) 3.301 5_455
C(14) H(2) 2.895 7_556
C(14) H(17) 3.306 7_566
C(14) H(18) 3.412 7_566
C(14) H(22) 3.181 3_666
C(15) H(2) 3.280 7_556
C(15) H(13) 3.137 7_556
C(15) H(21) 3.360 3_666
C(15) H(33) 2.866 2_656
C(16) H(13) 3.390 7_556
C(16) H(33) 2.828 2_656
C(17) H(33) 2.859 2_656
C(17) H(34) 3.387 2_656
C(18) H(24) 3.283 3_656
C(18) H(33) 3.111 2_656
C(18) H(34) 3.115 2_656
C(19) H(9) 3.540 2_656
C(19) H(24) 3.511 3_656
C(19) H(34) 3.151 2_656
C(19) H(35) 3.00(7) .
C(20) H(8) 3.236 2_656
C(20) H(9) 3.046 2_656
C(20) H(24) 3.575 3_656
C(21) H(7) 3.532 2_656
C(21) H(8) 3.144 2_656
C(21) H(9) 3.209 2_656
C(21) H(25) 3.582 3_656
C(21) H(32) 2.916 4_564
C(21) H(33) 3.600 4_564
C(22) H(1) 3.202 3_656
C(22) H(3) 3.507 3_656
C(22) H(7) 3.584 2_656
C(22) H(8) 2.992 2_656
C(22) H(17) 3.119 5_545
C(22) H(18) 3.331 3_666
C(22) H(25) 3.506 3_656
C(22) H(32) 3.068 4_564
C(23) H(1) 3.351 3_656
C(23) H(3) 3.071 3_656
C(23) H(8) 2.924 2_656
C(23) H(15) 3.255 5_545
C(23) H(17) 3.357 5_545
C(24) H(4) 3.450 2_656
C(24) H(8) 2.979 2_656
C(24) H(15) 3.404 5_545
C(24) H(31) 3.358 2_646
C(25) H(4) 3.132 2_656
C(25) H(8) 3.143 2_656
C(25) H(9) 3.374 2_656
C(25) H(31) 3.174 2_646
C(25) H(32) 3.553 2_646
C(26) H(14) 3.458 6_556
C(27) H(14) 3.174 6_556
C(28) H(5) 3.187 1_565
C(28) H(10) 3.432 6_556
C(28) H(14) 3.091 6_556
C(28) H(24) 3.490 2_666
C(29) H(4) 3.430 1_565
C(29) H(5) 3.274 1_565
C(29) H(24) 2.916 2_666
C(29) H(25) 3.068 2_666
C(29) H(30) 3.507 2_656
C(29) H(31) 3.160 2_656
C(30) H(20) 3.445 4_565
C(30) H(21) 3.037 4_565
C(30) H(24) 3.205 2_666
C(30) H(25) 3.225 2_666
C(30) H(30) 3.401 2_656
C(31) H(20) 3.096 4_565
C(31) H(21) 3.115 4_565
C(31) H(26) 2.927 2_656
C(32) H(20) 3.489 4_565
C(32) H(26) 3.129 2_656
H(1) C(22) 3.202 3_656
H(1) C(23) 3.351 3_656
H(1) H(11) 3.431 6_546
H(1) H(22) 2.650 3_656
H(1) H(23) 2.954 3_656
H(1) H(32) 3.592 2_646
H(2) C(13) 3.512 7_556
H(2) C(14) 2.895 7_556
H(2) C(15) 3.280 7_556
H(2) H(11) 3.265 6_546
H(2) H(12) 3.200 6_546
H(2) H(18) 2.751 7_556
H(2) H(19) 3.393 7_556
H(2) H(22) 3.238 3_656
H(2) H(23) 3.338 3_656
H(3) C(22) 3.507 3_656
H(3) C(23) 3.071 3_656
H(3) H(22) 3.171 3_656
H(3) H(23) 2.302 3_656
H(4) O(1) 3.265 .
H(4) C(24) 3.450 2_656
H(4) C(25) 3.132 2_656
H(4) C(29) 3.430 1_545
H(4) H(10) 3.378 6_546
H(4) H(24) 3.495 2_656
H(4) H(25) 2.954 2_656
H(4) H(30) 3.565 1_545
H(4) H(31) 2.605 1_545
H(4) H(35) 3.113 .
H(4) H(35) 3.082 2_656
H(5) C(9) 2.964 6_546
H(5) C(28) 3.187 1_545
H(5) C(29) 3.274 1_545
H(5) H(10) 2.394 6_546
H(5) H(11) 2.902 6_546
H(5) H(12) 3.146 6_546
H(5) H(30) 2.529 1_545
H(5) H(31) 2.713 1_545
H(6) O(1) 3.189 .
H(6) H(31) 3.199 1_545
H(6) H(31) 3.305 2_646
H(6) H(35) 2.638 .
H(6) H(35) 3.352 2_656
H(7) C(13) 3.592 6_546
H(7) C(21) 3.532 2_656
H(7) C(22) 3.584 2_656
H(7) H(16) 3.456 6_546
H(7) H(17) 2.795 6_546
H(7) H(18) 3.291 4_565
H(8) C(12) 3.450 6_546
H(8) C(13) 3.499 6_546
H(8) C(20) 3.236 2_656
H(8) C(21) 3.144 2_656
H(8) C(22) 2.992 2_656
H(8) C(23) 2.924 2_656
H(8) C(24) 2.979 2_656
H(8) C(25) 3.143 2_656
H(8) H(16) 2.801 6_546
H(8) H(17) 2.894 6_546
H(8) H(22) 3.488 2_656
H(8) H(23) 3.400 2_656
H(8) H(24) 3.465 2_656
H(9) O(1) 3.337 .
H(9) C(19) 3.540 2_656
H(9) C(20) 3.046 2_656
H(9) C(21) 3.209 2_656
H(9) C(25) 3.374 2_656
H(9) H(21) 3.510 2_656
H(9) H(35) 3.173 2_656
H(10) C(2) 3.239 6_556
H(10) C(7) 3.095 6_556
H(10) C(28) 3.432 6_546
H(10) H(4) 3.378 6_556
H(10) H(5) 2.394 6_556
H(10) H(30) 2.774 6_546
H(11) H(1) 3.431 6_556
H(11) H(2) 3.265 6_556
H(11) H(5) 2.902 6_556
H(11) H(16) 3.445 6_546
H(11) H(17) 3.265 6_546
H(11) H(29) 3.289 6_546
H(11) H(30) 2.963 6_546
H(12) C(1) 3.167 6_556
H(12) C(2) 3.185 6_556
H(12) C(6) 3.552 6_556
H(12) H(2) 3.200 6_556
H(12) H(5) 3.146 6_556
H(13) C(15) 3.137 7_556
H(13) C(16) 3.390 7_556
H(13) H(19) 3.013 7_556
H(13) H(23) 3.503 5_455
H(14) C(26) 3.458 6_546
H(14) C(27) 3.174 6_546
H(14) C(28) 3.091 6_546
H(14) H(19) 3.596 7_556
H(14) H(24) 2.905 5_455
H(14) H(28) 3.386 6_546
H(14) H(29) 3.196 6_546
H(14) H(30) 3.116 6_546
H(15) C(23) 3.255 5_455
H(15) C(24) 3.404 5_455
H(15) H(23) 2.667 5_455
H(15) H(24) 2.953 5_455
H(16) C(3) 3.474 6_556
H(16) C(8) 3.378 6_556
H(16) H(7) 3.456 6_556
H(16) H(8) 2.801 6_556
H(16) H(11) 3.445 6_556
H(16) H(23) 3.424 5_455
H(17) C(8) 3.272 6_556
H(17) C(14) 3.306 7_566
H(17) C(22) 3.119 5_455
H(17) C(23) 3.357 5_455
H(17) H(7) 2.795 6_556
H(17) H(8) 2.894 6_556
H(17) H(11) 3.265 6_556
H(17) H(18) 2.386 7_566
H(17) H(22) 2.765 5_455
H(17) H(23) 3.221 5_455
H(18) C(13) 3.149 7_566
H(18) C(14) 3.412 7_566
H(18) C(22) 3.331 3_666
H(18) H(2) 2.751 7_556
H(18) H(7) 3.291 4_564
H(18) H(17) 2.386 7_566
H(18) H(18) 2.932 7_566
H(18) H(21) 3.435 3_666
H(18) H(22) 2.687 3_666
H(19) H(2) 3.393 7_556
H(19) H(13) 3.013 7_556
H(19) H(14) 3.596 7_556
H(19) H(21) 2.914 3_666
H(19) H(33) 2.863 2_656
H(20) C(30) 3.445 4_564
H(20) C(31) 3.096 4_564
H(20) C(32) 3.489 4_564
H(20) H(24) 3.074 3_656
H(20) H(33) 3.174 2_656
H(20) H(33) 3.115 4_564
H(20) H(34) 3.411 2_656
H(21) C(15) 3.360 3_666
H(21) C(30) 3.037 4_564
H(21) C(31) 3.115 4_564
H(21) H(9) 3.510 2_656
H(21) H(18) 3.435 3_666
H(21) H(19) 2.914 3_666
H(21) H(32) 2.581 4_564
H(21) H(33) 2.727 4_564
H(21) H(34) 3.578 2_656
H(22) C(6) 3.186 3_656
H(22) C(13) 3.336 5_545
H(22) C(14) 3.181 3_666
H(22) H(1) 2.650 3_656
H(22) H(2) 3.238 3_656
H(22) H(3) 3.171 3_656
H(22) H(8) 3.488 2_656
H(22) H(17) 2.765 5_545
H(22) H(18) 2.687 3_666
H(22) H(32) 2.849 4_564
H(23) C(6) 2.992 3_656
H(23) C(10) 3.420 5_545
H(23) C(12) 3.419 5_545
H(23) C(13) 3.301 5_545
H(23) H(1) 2.954 3_656
H(23) H(2) 3.338 3_656
H(23) H(3) 2.302 3_656
H(23) H(8) 3.400 2_656
H(23) H(13) 3.503 5_545
H(23) H(15) 2.667 5_545
H(23) H(16) 3.424 5_545
H(23) H(17) 3.221 5_545
H(24) C(10) 3.325 5_545
H(24) C(18) 3.283 3_656
H(24) C(19) 3.511 3_656
H(24) C(20) 3.575 3_656
H(24) C(28) 3.490 2_646
H(24) C(29) 2.916 2_646
H(24) C(30) 3.205 2_646
H(24) H(4) 3.495 2_656
H(24) H(8) 3.465 2_656
H(24) H(14) 2.905 5_545
H(24) H(15) 2.953 5_545
H(24) H(20) 3.074 3_656
H(24) H(31) 2.886 2_646
H(24) H(32) 3.370 2_646
H(25) C(21) 3.582 3_656
H(25) C(22) 3.506 3_656
H(25) C(29) 3.068 2_646
H(25) C(30) 3.225 2_646
H(25) H(4) 2.954 2_656
H(25) H(31) 2.511 2_646
H(25) H(32) 2.836 2_646
H(25) H(35) 3.497 .
H(26) O(1) 3.192 .
H(26) C(31) 2.927 2_656
H(26) C(32) 3.129 2_656
H(26) H(33) 2.850 2_656
H(26) H(34) 3.208 2_656
H(26) H(35) 3.187 .
H(27) O(1) 2.021 .
H(27) H(27) 3.122 2_656
H(27) H(35) 2.268 .
H(27) H(35) 2.543 2_656
H(28) H(14) 3.386 6_556
H(29) H(11) 3.289 6_556
H(29) H(14) 3.196 6_556
H(30) C(7) 3.387 1_565
H(30) C(9) 3.288 6_556
H(30) C(29) 3.507 2_656
H(30) C(30) 3.401 2_656
H(30) H(4) 3.565 1_565
H(30) H(5) 2.529 1_565
H(30) H(10) 2.774 6_556
H(30) H(11) 2.963 6_556
H(30) H(14) 3.116 6_556
H(30) H(31) 3.588 2_656
H(30) H(32) 3.414 2_656
H(31) C(7) 2.994 1_565
H(31) C(24) 3.358 2_666
H(31) C(25) 3.174 2_666
H(31) C(29) 3.160 2_656
H(31) H(4) 2.605 1_565
H(31) H(5) 2.713 1_565
H(31) H(6) 3.199 1_565
H(31) H(6) 3.305 2_666
H(31) H(24) 2.886 2_666
H(31) H(25) 2.511 2_666
H(31) H(30) 3.588 2_656
H(31) H(31) 2.782 2_656
H(32) C(21) 2.916 4_565
H(32) C(22) 3.068 4_565
H(32) C(25) 3.553 2_666
H(32) H(1) 3.592 2_666
H(32) H(21) 2.581 4_565
H(32) H(22) 2.849 4_565
H(32) H(24) 3.370 2_666
H(32) H(25) 2.836 2_666
H(32) H(30) 3.414 2_656
H(33) C(15) 2.866 2_656
H(33) C(16) 2.828 2_656
H(33) C(17) 2.859 2_656
H(33) C(18) 3.111 2_656
H(33) C(21) 3.600 4_565
H(33) H(19) 2.863 2_656
H(33) H(20) 3.174 2_656
H(33) H(20) 3.115 4_565
H(33) H(21) 2.727 4_565
H(33) H(26) 2.850 2_656
H(34) O(1) 3.399 .
H(34) N(1) 3.428 2_656
H(34) N(2) 3.549 2_656
H(34) C(17) 3.387 2_656
H(34) C(18) 3.115 2_656
H(34) C(19) 3.151 2_656
H(34) H(20) 3.411 2_656
H(34) H(21) 3.578 2_656
H(34) H(26) 3.208 2_656
H(34) H(35) 3.253 2_656
H(35) Ir(1) 3.43(7) .
H(35) N(1) 2.02(6) .
H(35) N(1) 3.59(6) 2_656
H(35) N(2) 2.61(7) .
H(35) N(3) 2.98(7) .
H(35) N(3) 3.48(7) 2_656
H(35) C(7) 3.22(8) .
H(35) C(19) 3.00(7) .
H(35) H(4) 3.113 .
H(35) H(4) 3.082 2_656
H(35) H(6) 2.638 .
H(35) H(6) 3.352 2_656
H(35) H(9) 3.173 2_656
H(35) H(25) 3.497 .
H(35) H(26) 3.187 .
H(35) H(27) 2.268 .
H(35) H(27) 2.543 2_656
H(35) H(34) 3.253 2_656

loop_
_geom_torsion_atom_site_label_1
_geom_torsion_atom_site_label_2
_geom_torsion_atom_site_label_3
_geom_torsion_atom_site_label_4
_geom_torsion
N(2) Ir(1) N(3) C(26) 166.6(4)
N(3) Ir(1) N(2) N(1) 93.9(4)
N(3) Ir(1) N(2) C(17) -89.7(4)
N(2) Ir(1) C(1) C(2) 100.3(3)
N(2) Ir(1) C(1) C(5) -143.9(3)
N(2) Ir(1) C(1) C(6) -20.6(5)
C(1) Ir(1) N(2) N(1) -62.0(4)
C(1) Ir(1) N(2) C(17) 114.3(4)
N(2) Ir(1) C(2) C(1) -87.3(3)
N(2) Ir(1) C(2) C(3) 153.4(3)
N(2) Ir(1) C(2) C(7) 29.6(4)
C(2) Ir(1) N(2) N(1) -22.6(4)
C(2) Ir(1) N(2) C(17) 153.8(3)
N(2) Ir(1) C(3) C(2) -37.4(4)
N(2) Ir(1) C(3) C(4) -157.5(3)
N(2) Ir(1) C(3) C(8) 82.9(5)
C(3) Ir(1) N(2) N(1) -1.0(5)
C(3) Ir(1) N(2) C(17) 175.4(3)
N(2) Ir(1) C(4) C(3) 71.6(7)
N(2) Ir(1) C(4) C(5) -44.3(8)
N(2) Ir(1) C(4) C(9) -165.6(5)
C(4) Ir(1) N(2) N(1) -55.8(8)
C(4) Ir(1) N(2) C(17) 120.6(6)
N(2) Ir(1) C(5) C(1) 47.4(4)
N(2) Ir(1) C(5) C(4) 165.2(3)
N(2) Ir(1) C(5) C(10) -74.6(5)
C(5) Ir(1) N(2) N(1) -89.6(4)
C(5) Ir(1) N(2) C(17) 86.8(4)
N(2) Ir(1) C(11) C(12) -173.4(5)
N(2) Ir(1) C(11) C(16) 3.3(4)
C(11) Ir(1) N(2) N(1) 178.7(4)
C(11) Ir(1) N(2) C(17) -4.9(4)
N(3) Ir(1) C(1) C(2) 9.1(7)
N(3) Ir(1) C(1) C(5) 124.8(5)
N(3) Ir(1) C(1) C(6) -111.8(6)
C(1) Ir(1) N(3) C(26) -98.9(6)
N(3) Ir(1) C(2) C(1) -175.9(3)
N(3) Ir(1) C(2) C(3) 64.7(3)
N(3) Ir(1) C(2) C(7) -59.0(5)
C(2) Ir(1) N(3) C(26) -92.5(4)
N(3) Ir(1) C(3) C(2) -125.6(3)
N(3) Ir(1) C(3) C(4) 114.3(3)
N(3) Ir(1) C(3) C(8) -5.4(5)
C(3) Ir(1) N(3) C(26) -59.9(4)
N(3) Ir(1) C(4) C(3) -75.8(3)
N(3) Ir(1) C(4) C(5) 168.3(3)
N(3) Ir(1) C(4) C(9) 47.0(5)
C(4) Ir(1) N(3) C(26) -22.5(4)
N(3) Ir(1) C(5) C(1) -139.4(3)
N(3) Ir(1) C(5) C(4) -21.6(5)
N(3) Ir(1) C(5) C(10) 98.6(6)
C(5) Ir(1) N(3) C(26) -8.0(6)
N(3) Ir(1) C(11) C(12) -89.4(5)
N(3) Ir(1) C(11) C(16) 87.4(4)
C(11) Ir(1) N(3) C(26) 88.0(4)
C(1) Ir(1) C(2) C(3) -119.4(5)
C(1) Ir(1) C(2) C(7) 116.9(6)
C(2) Ir(1) C(1) C(5) 115.8(4)
C(2) Ir(1) C(1) C(6) -120.9(6)
C(1) Ir(1) C(3) C(2) 37.8(3)
C(1) Ir(1) C(3) C(4) -82.3(3)
C(1) Ir(1) C(3) C(8) 158.1(6)
C(3) Ir(1) C(1) C(2) -35.0(3)
C(3) Ir(1) C(1) C(5) 80.8(3)
C(3) Ir(1) C(1) C(6) -155.9(5)
C(1) Ir(1) C(4) C(3) 78.4(3)
C(1) Ir(1) C(4) C(5) -37.4(3)
C(1) Ir(1) C(4) C(9) -158.8(6)
C(4) Ir(1) C(1) C(2) -77.7(3)
C(4) Ir(1) C(1) C(5) 38.1(3)
C(4) Ir(1) C(1) C(6) 161.4(5)
C(1) Ir(1) C(5) C(4) 117.8(4)
C(1) Ir(1) C(5) C(10) -122.0(6)
C(5) Ir(1) C(1) C(2) -115.8(4)
C(5) Ir(1) C(1) C(6) 123.4(6)
C(1) Ir(1) C(11) C(12) 93.9(5)
C(1) Ir(1) C(11) C(16) -89.3(4)
C(11) Ir(1) C(1) C(2) -178.9(3)
C(11) Ir(1) C(1) C(5) -63.2(4)
C(11) Ir(1) C(1) C(6) 60.2(5)
C(2) Ir(1) C(3) C(4) -120.1(4)
C(2) Ir(1) C(3) C(8) 120.3(6)
C(3) Ir(1) C(2) C(1) 119.4(5)
C(3) Ir(1) C(2) C(7) -123.7(6)
C(2) Ir(1) C(4) C(3) 34.8(3)
C(2) Ir(1) C(4) C(5) -81.0(3)
C(2) Ir(1) C(4) C(9) 157.6(6)
C(4) Ir(1) C(2) C(1) 82.4(3)
C(4) Ir(1) C(2) C(3) -36.9(3)
C(4) Ir(1) C(2) C(7) -160.6(5)
C(2) Ir(1) C(5) C(1) -39.1(3)
C(2) Ir(1) C(5) C(4) 78.7(3)
C(2) Ir(1) C(5) C(10) -161.1(6)
C(5) Ir(1) C(2) C(1) 38.5(3)
C(5) Ir(1) C(2) C(3) -80.8(3)
C(5) Ir(1) C(2) C(7) 155.4(5)
C(2) Ir(1) C(11) C(12) 92.0(8)
C(2) Ir(1) C(11) C(16) -91.2(7)
C(11) Ir(1) C(2) C(1) 2.6(8)
C(11) Ir(1) C(2) C(3) -116.7(6)
C(11) Ir(1) C(2) C(7) 119.5(6)
C(3) Ir(1) C(4) C(5) -115.8(4)
C(3) Ir(1) C(4) C(9) 122.8(6)
C(4) Ir(1) C(3) C(2) 120.1(4)
C(4) Ir(1) C(3) C(8) -119.6(6)
C(3) Ir(1) C(5) C(1) -79.4(3)
C(3) Ir(1) C(5) C(4) 38.4(3)
C(3) Ir(1) C(5) C(10) 158.6(6)
C(5) Ir(1) C(3) C(2) 80.9(3)
C(5) Ir(1) C(3) C(4) -39.2(3)
C(5) Ir(1) C(3) C(8) -158.8(6)
C(3) Ir(1) C(11) C(12) 6.2(7)
C(3) Ir(1) C(11) C(16) -177.0(3)
C(11) Ir(1) C(3) C(2) 143.0(4)
C(11) Ir(1) C(3) C(4) 22.9(5)
C(11) Ir(1) C(3) C(8) -96.7(6)
C(4) Ir(1) C(5) C(1) -117.8(4)
C(4) Ir(1) C(5) C(10) 120.2(6)
C(5) Ir(1) C(4) C(3) 115.8(4)
C(5) Ir(1) C(4) C(9) -121.3(6)
C(4) Ir(1) C(11) C(12) 21.3(5)
C(4) Ir(1) C(11) C(16) -161.9(4)
C(11) Ir(1) C(4) C(3) -167.2(3)
C(11) Ir(1) C(4) C(5) 76.9(3)
C(11) Ir(1) C(4) C(9) -44.4(5)
C(5) Ir(1) C(11) C(12) 59.7(5)
C(5) Ir(1) C(11) C(16) -123.5(4)
C(11) Ir(1) C(5) C(1) 128.7(3)
C(11) Ir(1) C(5) C(4) -113.5(3)
C(11) Ir(1) C(5) C(10) 6.7(5)
N(2) N(1) C(19) C(18) 1.7(5)
N(2) N(1) C(19) C(20) -177.4(4)
C(19) N(1) N(2) Ir(1) 175.2(3)
C(19) N(1) N(2) C(17) -1.4(5)
Ir(1) N(2) C(17) C(16) 5.3(6)
Ir(1) N(2) C(17) C(18) -176.5(3)
N(1) N(2) C(17) C(16) -177.7(4)
N(1) N(2) C(17) C(18) 0.5(6)
Ir(1) N(3) C(26) C(27) 175.9(3)
Ir(1) C(1) C(2) C(3) 59.7(4)
Ir(1) C(1) C(2) C(7) -116.8(5)
Ir(1) C(1) C(5) C(4) -61.4(4)
Ir(1) C(1) C(5) C(10) 121.2(6)
C(2) C(1) C(5) Ir(1) 65.2(4)
C(2) C(1) C(5) C(4) 3.8(7)
C(2) C(1) C(5) C(10) -173.5(6)
C(5) C(1) C(2) Ir(1) -63.1(4)
C(5) C(1) C(2) C(3) -3.5(7)
C(5) C(1) C(2) C(7) -179.9(4)
C(6) C(1) C(2) Ir(1) 120.4(6)
C(6) C(1) C(2) C(3) -179.9(4)
C(6) C(1) C(2) C(7) 3.6(9)
C(6) C(1) C(5) Ir(1) -118.5(6)
C(6) C(1) C(5) C(4) -179.9(5)
C(6) C(1) C(5) C(10) 2.7(10)
Ir(1) C(2) C(3) C(4) 59.0(4)
Ir(1) C(2) C(3) C(8) -123.1(6)
C(1) C(2) C(3) Ir(1) -57.2(4)
C(1) C(2) C(3) C(4) 1.7(7)
C(1) C(2) C(3) C(8) 179.7(5)
C(7) C(2) C(3) Ir(1) 119.0(6)
C(7) C(2) C(3) C(4) 178.0(6)
C(7) C(2) C(3) C(8) -4.0(10)
Ir(1) C(3) C(4) C(5) 62.2(4)
Ir(1) C(3) C(4) C(9) -128.4(6)
C(2) C(3) C(4) Ir(1) -61.6(4)
C(2) C(3) C(4) C(5) 0.6(7)
C(2) C(3) C(4) C(9) 170.0(6)
C(8) C(3) C(4) Ir(1) 120.4(6)
C(8) C(3) C(4) C(5) -177.3(6)
C(8) C(3) C(4) C(9) -8.0(10)
Ir(1) C(4) C(5) C(1) 61.4(4)
Ir(1) C(4) C(5) C(10) -121.2(6)
C(3) C(4) C(5) Ir(1) -64.2(4)
C(3) C(4) C(5) C(1) -2.8(7)
C(3) C(4) C(5) C(10) 174.6(6)
C(9) C(4) C(5) Ir(1) 126.5(6)
C(9) C(4) C(5) C(1) -172.1(6)
C(9) C(4) C(5) C(10) 5.4(10)
Ir(1) C(11) C(12) C(13) 178.0(4)
Ir(1) C(11) C(16) C(15) -179.8(4)
Ir(1) C(11) C(16) C(17) -1.7(6)
C(12) C(11) C(16) C(15) -2.7(8)
C(12) C(11) C(16) C(17) 175.4(5)
C(16) C(11) C(12) C(13) 1.3(8)
C(11) C(12) C(13) C(14) -0.0(8)
C(12) C(13) C(14) C(15) 0.1(7)
C(13) C(14) C(15) C(16) -1.5(9)
C(14) C(15) C(16) C(11) 2.8(8)
C(14) C(15) C(16) C(17) -175.1(5)
C(11) C(16) C(17) N(2) -2.3(7)
C(11) C(16) C(17) C(18) -179.7(6)
C(15) C(16) C(17) N(2) 175.8(5)
C(15) C(16) C(17) C(18) -1.6(10)
N(2) C(17) C(18) C(19) 0.5(5)
C(16) C(17) C(18) C(19) 178.0(6)
C(17) C(18) C(19) N(1) -1.3(6)
C(17) C(18) C(19) C(20) 177.6(5)
N(1) C(19) C(20) C(21) -155.4(5)
N(1) C(19) C(20) C(25) 26.5(7)
C(18) C(19) C(20) C(21) 25.8(8)
C(18) C(19) C(20) C(25) -152.4(5)
C(19) C(20) C(21) C(22) -177.0(5)
C(19) C(20) C(25) C(24) 177.9(4)
C(21) C(20) C(25) C(24) -0.3(7)
C(25) C(20) C(21) C(22) 1.2(8)
C(20) C(21) C(22) C(23) -0.6(8)
C(21) C(22) C(23) C(24) -0.8(8)
C(22) C(23) C(24) C(25) 1.8(8)
C(23) C(24) C(25) C(20) -1.2(8)
N(3) C(26) C(27) C(28) 103.4(6)
N(3) C(26) C(27) C(32) -75.4(7)
C(26) C(27) C(28) C(29) -179.5(6)
C(26) C(27) C(32) C(31) 177.9(6)
C(28) C(27) C(32) C(31) -0.9(10)
C(32) C(27) C(28) C(29) -0.7(10)
C(27) C(28) C(29) C(30) 1.0(10)
C(28) C(29) C(30) C(31) 0.3(8)
C(29) C(30) C(31) C(32) -1.9(11)
C(30) C(31) C(32) C(27) 2.2(11)
